data_4320982
loop_
_publ_author_name
'Sue Roche'
'Harry Adams'
'Sharon E. Spey'
'James A. Thomas'

_publ_section_title
;
 Controlling Substitution Chemistry in Ruthenium(II) Systems. Synthesis of
 Heteroleptic Complexes Incorporating the [Ru([9]aneS3)]2+ Metal Center
;
_journal_name_full 'Inorganic Chemistry'
_journal_page_first 2385
_journal_page_last 2390
_journal_paper_doi 10.1021/ic991336g
_journal_volume 39
_journal_year 2000
_chemical_formula_sum 'C22 H30 F12 N4 O2 P2 Ru S3'
_chemical_formula_weight 869.69
_chemical_name_systematic
; 
 ? 
;
_space_group_IT_number 15
_symmetry_cell_setting monoclinic
_symmetry_space_group_name_Hall '-C 2yc'
_symmetry_space_group_name_H-M 'C 1 2/c 1'
_atom_sites_solution_hydrogens geom
_atom_sites_solution_primary direct
_atom_sites_solution_secondary difmap
_audit_creation_method SHELXL-97
_cell_angle_alpha 90.00
_cell_angle_beta 114.836(10)
_cell_angle_gamma 90.00
_cell_formula_units_Z 8
_cell_length_a 23.267(5)
_cell_length_b 11.5457(18)
_cell_length_c 26.192(5)
_cell_measurement_temperature 150(2)
_cell_volume 6385(2)
_computing_structure_refinement 'SHELXL-97 (Sheldrick, 1997)'
_computing_structure_solution 'SHELXS-97 (Sheldrick, 1990)'
_diffrn_ambient_temperature 150(2)
_diffrn_measured_fraction_theta_full 0.548
_diffrn_measured_fraction_theta_max 0.548
_diffrn_radiation_monochromator graphite
_diffrn_radiation_source 'fine-focus sealed tube'
_diffrn_radiation_type MoK\a
_diffrn_radiation_wavelength 0.71073
_diffrn_reflns_av_R_equivalents 0.0258
_diffrn_reflns_av_sigmaI/netI 0.0429
_diffrn_reflns_limit_h_max 8
_diffrn_reflns_limit_h_min -30
_diffrn_reflns_limit_k_max 8
_diffrn_reflns_limit_k_min -12
_diffrn_reflns_limit_l_max 33
_diffrn_reflns_limit_l_min -2
_diffrn_reflns_number 6223
_diffrn_reflns_theta_full 28.28
_diffrn_reflns_theta_max 28.28
_diffrn_reflns_theta_min 1.71
_exptl_absorpt_coefficient_mu 0.888
_exptl_absorpt_correction_T_max 0.9164
_exptl_absorpt_correction_T_min 0.7765
_exptl_absorpt_correction_type semi-empirical
_exptl_crystal_colour green
_exptl_crystal_density_diffrn 1.809
_exptl_crystal_density_method 'not measured'
_exptl_crystal_description block
_exptl_crystal_F_000 3488
_exptl_crystal_size_max 0.30
_exptl_crystal_size_mid 0.20
_exptl_crystal_size_min 0.10
_refine_diff_density_max 0.839
_refine_diff_density_min -0.563
_refine_diff_density_rms 0.074
_refine_ls_extinction_method none
_refine_ls_goodness_of_fit_ref 1.005
_refine_ls_hydrogen_treatment mixed
_refine_ls_matrix_type full
_refine_ls_number_parameters 443
_refine_ls_number_reflns 4350
_refine_ls_number_restraints 69
_refine_ls_restrained_S_all 1.011
_refine_ls_R_factor_all 0.0512
_refine_ls_R_factor_gt 0.0370
_refine_ls_shift/su_max 0.001
_refine_ls_shift/su_mean 0.000
_refine_ls_structure_factor_coef Fsqd
_refine_ls_weighting_details 'calc w=1/[\s^2^(Fo^2^)+(0.0628P)^2^+0.0000P] where P=(Fo^2^+2Fc^2^)/3'
_refine_ls_weighting_scheme calc
_refine_ls_wR_factor_gt 0.0933
_refine_ls_wR_factor_ref 0.1013
_reflns_number_gt 3398
_reflns_number_total 4350
_reflns_threshold_expression >2sigma(I)
_cod_data_source_file ic991336g_1.cif
_cod_data_source_block iaj4
_cod_original_sg_symbol_H-M 'C 1 c 1'
_cod_database_code 4320982

loop_
_symmetry_equiv_pos_as_xyz
'x, y, z'
'x, -y, z+1/2'
'x+1/2, y+1/2, z'
'x+1/2, -y+1/2, z+1/2'
'-x, -y, -z'
'-x, y, -z-1/2'
'-x+1/2, -y+1/2, -z'
'-x+1/2, y+1/2, -z-1/2'

loop_
_atom_site_label
_atom_site_type_symbol
_atom_site_fract_x
_atom_site_fract_y
_atom_site_fract_z
_atom_site_U_iso_or_equiv
_atom_site_adp_type
_atom_site_occupancy
_atom_site_symmetry_multiplicity
_atom_site_calc_flag
_atom_site_refinement_flags
_atom_site_disorder_assembly
_atom_site_disorder_group
Ru1 Ru 0.198441(16) 0.00719(3) 0.378177(12) 0.02190(12) Uani 1 1 d . . .
S1 S 0.23655(5) -0.12931(10) 0.44881(4) 0.0248(3) Uani 1 1 d . . .
S2 S 0.25599(6) 0.14376(10) 0.44463(4) 0.0259(3) Uani 1 1 d . . .
S3 S 0.28785(5) -0.02364(10) 0.36287(4) 0.0276(3) Uani 1 1 d . . .
P1 P 0.19228(7) -0.02051(12) 0.12772(5) 0.0368(4) Uani 1 1 d D . .
P2 P 0.98226(6) 0.41532(11) 0.10634(4) 0.0321(3) Uani 1 1 d D . .
F1A F 0.2519(4) 0.0369(9) 0.1248(6) 0.096(6) Uani 0.446(17) 1 d PDU A 1
F1B F 0.2535(4) 0.0566(11) 0.1523(7) 0.123(6) Uani 0.554(17) 1 d PDU A 2
F2 F 0.2210(3) -0.0314(6) 0.19345(12) 0.152(3) Uani 1 1 d D A .
F3 F 0.2282(2) -0.1373(3) 0.12927(18) 0.0820(13) Uani 1 1 d D A .
F4A F 0.1408(5) -0.0738(17) 0.1449(8) 0.132(8) Uani 0.446(17) 1 d PDU A 1
F4B F 0.1276(3) -0.0875(8) 0.1029(7) 0.105(6) Uani 0.554(17) 1 d PDU A 2
F5A F 0.1568(9) -0.0469(16) 0.0631(2) 0.101(7) Uani 0.446(17) 1 d PDU A 1
F5B F 0.1846(7) 0.0174(10) 0.0676(3) 0.081(4) Uani 0.554(17) 1 d PDU A 2
F6 F 0.15701(19) 0.0972(2) 0.12500(19) 0.0822(14) Uani 1 1 d D A .
F7 F 0.93062(17) 0.5012(3) 0.11018(15) 0.0703(12) Uani 1 1 d D . .
F8 F 0.96759(17) 0.4656(3) 0.04535(9) 0.0571(10) Uani 1 1 d D . .
F9 F 0.92746(14) 0.3216(3) 0.07791(12) 0.0532(9) Uani 1 1 d D . .
F10 F 1.03298(15) 0.3287(3) 0.10158(14) 0.0612(10) Uani 1 1 d D . .
F11 F 0.99547(16) 0.3644(3) 0.16658(10) 0.0685(12) Uani 1 1 d D . .
F12 F 1.03693(16) 0.5096(3) 0.13370(13) 0.0610(11) Uani 1 1 d D . .
N1 N 0.16860(19) 0.1450(3) 0.31736(14) 0.0276(10) Uani 1 1 d . . .
N2 N 0.11127(19) 0.0287(3) 0.38657(15) 0.0273(9) Uani 1 1 d . . .
N3 N 0.14902(19) -0.1278(3) 0.31969(14) 0.0265(9) Uani 1 1 d . . .
C1 C 0.2920(2) -0.0533(4) 0.51274(16) 0.0291(11) Uani 1 1 d . . .
H1A H 0.2907 -0.0897 0.5456 0.035 Uiso 1 1 calc R . .
H1B H 0.3348 -0.0612 0.5155 0.035 Uiso 1 1 calc R . .
C2 C 0.2765(2) 0.0728(4) 0.51250(15) 0.0268(11) Uani 1 1 d . . .
H2A H 0.3127 0.1122 0.5408 0.032 Uiso 1 1 calc R . .
H2B H 0.2413 0.0810 0.5229 0.032 Uiso 1 1 calc R . .
C3 C 0.3358(2) 0.1472(4) 0.44461(18) 0.0291(11) Uani 1 1 d . . .
H3A H 0.3522 0.2256 0.4519 0.035 Uiso 1 1 calc R . .
H3B H 0.3643 0.0981 0.4746 0.035 Uiso 1 1 calc R . .
C4 C 0.3340(2) 0.1059(4) 0.38857(17) 0.0306(12) Uani 1 1 d . . .
H4A H 0.3770 0.0914 0.3931 0.037 Uiso 1 1 calc R . .
H4B H 0.3164 0.1668 0.3608 0.037 Uiso 1 1 calc R . .
C5 C 0.3353(2) -0.1316(4) 0.41521(18) 0.0308(12) Uani 1 1 d . . .
H5A H 0.3597 -0.1773 0.4002 0.037 Uiso 1 1 calc R . .
H5B H 0.3647 -0.0926 0.4489 0.037 Uiso 1 1 calc R . .
C6 C 0.2922(2) -0.2104(4) 0.42989(19) 0.0298(11) Uani 1 1 d . . .
H6A H 0.3179 -0.2597 0.4611 0.036 Uiso 1 1 calc R . .
H6B H 0.2687 -0.2598 0.3979 0.036 Uiso 1 1 calc R . .
C7 C 0.1845(2) 0.1519(4) 0.27327(17) 0.0339(13) Uani 1 1 d . . .
H7A H 0.2061 0.0903 0.2666 0.041 Uiso 1 1 calc R . .
C8 C 0.1699(3) 0.2460(5) 0.23796(17) 0.0366(13) Uani 1 1 d . . .
H8A H 0.1813 0.2461 0.2079 0.044 Uiso 1 1 calc R . .
C9 C 0.1388(3) 0.3401(5) 0.2465(2) 0.0439(15) Uani 1 1 d . . .
H9A H 0.1291 0.4045 0.2231 0.053 Uiso 1 1 calc R . .
C10 C 0.1225(3) 0.3343(5) 0.2917(2) 0.0400(14) Uani 1 1 d . . .
H10A H 0.1008 0.3954 0.2988 0.048 Uiso 1 1 calc R . .
C11 C 0.1381(2) 0.2395(4) 0.32563(18) 0.0321(12) Uani 1 1 d . . .
H11A H 0.1276 0.2390 0.3562 0.038 Uiso 1 1 calc R . .
C12 C 0.0567(3) 0.0415(5) 0.3403(2) 0.0382(13) Uani 1 1 d . . .
H12A H 0.0583 0.0411 0.3054 0.046 Uiso 1 1 calc R . .
C13 C -0.0022(3) 0.0554(5) 0.3416(2) 0.0437(14) Uani 1 1 d . . .
H13A H -0.0386 0.0632 0.3084 0.052 Uiso 1 1 calc R . .
C14 C -0.0054(3) 0.0572(5) 0.3929(2) 0.0448(15) Uani 1 1 d . . .
H14A H -0.0438 0.0679 0.3952 0.054 Uiso 1 1 calc R . .
C15 C 0.0491(3) 0.0427(5) 0.4398(2) 0.0393(14) Uani 1 1 d . . .
H15A H 0.0481 0.0415 0.4749 0.047 Uiso 1 1 calc R . .
C16 C 0.1071(2) 0.0298(4) 0.43604(19) 0.0296(12) Uani 1 1 d . . .
H16A H 0.1439 0.0216 0.4690 0.035 Uiso 1 1 calc R . .
C17 C 0.1516(2) -0.1432(4) 0.26987(16) 0.0313(12) Uani 1 1 d . . .
H17A H 0.1740 -0.0897 0.2588 0.038 Uiso 1 1 calc R . .
C18 C 0.1230(3) -0.2332(5) 0.23479(18) 0.0389(13) Uani 1 1 d . . .
H18A H 0.1259 -0.2397 0.2005 0.047 Uiso 1 1 calc R . .
C19 C 0.0898(3) -0.3149(5) 0.2501(2) 0.0445(15) Uani 1 1 d . . .
H19A H 0.0699 -0.3771 0.2267 0.053 Uiso 1 1 calc R . .
C20 C 0.0873(3) -0.3004(5) 0.30184(19) 0.0388(14) Uani 1 1 d . . .
H20A H 0.0656 -0.3536 0.3139 0.047 Uiso 1 1 calc R . .
C21 C 0.1161(2) -0.2093(4) 0.33443(18) 0.0323(12) Uani 1 1 d . . .
H21A H 0.1136 -0.2012 0.3688 0.039 Uiso 1 1 calc R . .
C1S C 0.9992(3) 0.7440(5) 0.0287(2) 0.0543(17) Uani 1 1 d . . .
H1SA H 0.9673 0.7338 -0.0089 0.081 Uiso 1 1 calc R . .
H1SB H 1.0272 0.6785 0.0390 0.081 Uiso 1 1 calc R . .
H1SC H 1.0229 0.8131 0.0305 0.081 Uiso 1 1 calc R . .
O1S O 1.0020(2) 0.7676(4) 0.11739(14) 0.0566(12) Uani 1 1 d . . .
O2S O 0.91140(18) 0.7486(3) 0.04849(15) 0.0463(10) Uani 1 1 d . . .
N1S N 0.9687(2) 0.7540(4) 0.06786(16) 0.0370(11) Uani 1 1 d . . .

loop_
_atom_site_aniso_label
_atom_site_aniso_U_11
_atom_site_aniso_U_22
_atom_site_aniso_U_33
_atom_site_aniso_U_23
_atom_site_aniso_U_13
_atom_site_aniso_U_12
Ru1 0.0232(2) 0.0256(2) 0.01741(16) 0.00017(14) 0.00897(17) 0.00110(16)
S1 0.0290(7) 0.0227(7) 0.0207(4) 0.0007(5) 0.0085(5) 0.0006(5)
S2 0.0305(7) 0.0237(7) 0.0228(5) -0.0001(5) 0.0104(6) 0.0013(5)
S3 0.0275(7) 0.0334(8) 0.0251(5) 0.0001(5) 0.0143(6) 0.0024(5)
P1 0.0499(10) 0.0351(9) 0.0329(6) -0.0047(6) 0.0248(8) -0.0053(7)
P2 0.0298(8) 0.0393(9) 0.0251(5) 0.0016(6) 0.0093(7) 0.0018(7)
F1A 0.086(10) 0.061(8) 0.206(17) 0.070(9) 0.124(13) 0.038(7)
F1B 0.079(13) 0.044(7) 0.150(12) 0.011(7) -0.046(9) -0.029(7)
F2 0.208(8) 0.203(6) 0.072(3) 0.021(3) 0.085(5) 0.085(5)
F3 0.060(4) 0.049(3) 0.108(3) -0.023(2) 0.007(3) 0.005(2)
F4A 0.056(9) 0.156(15) 0.197(15) 0.154(13) 0.066(10) 0.040(8)
F4B 0.044(6) 0.024(5) 0.248(17) -0.029(8) 0.063(9) -0.014(4)
F5A 0.128(17) 0.096(14) 0.024(4) -0.021(5) -0.023(6) 0.045(11)
F5B 0.148(11) 0.062(8) 0.049(4) -0.015(4) 0.057(6) 0.008(6)
F6 0.080(3) 0.039(2) 0.159(4) -0.018(3) 0.080(3) -0.006(2)
F7 0.066(3) 0.071(3) 0.068(2) -0.0142(19) 0.023(3) 0.029(2)
F8 0.070(3) 0.063(2) 0.0320(13) 0.0066(15) 0.0150(19) -0.018(2)
F9 0.040(2) 0.049(2) 0.0575(18) 0.0095(17) 0.008(2) -0.0063(18)
F10 0.050(2) 0.066(2) 0.079(2) -0.0041(19) 0.038(2) 0.0105(19)
F11 0.051(3) 0.119(3) 0.0342(14) 0.0219(18) 0.0165(19) 0.002(2)
F12 0.057(3) 0.057(3) 0.0490(17) -0.0125(17) 0.003(2) -0.020(2)
N1 0.029(2) 0.031(3) 0.0216(16) 0.0057(17) 0.009(2) 0.0024(19)
N2 0.024(2) 0.033(2) 0.0253(17) -0.0011(17) 0.011(2) 0.0030(18)
N3 0.024(2) 0.032(3) 0.0210(15) -0.0032(17) 0.0070(19) -0.0040(19)
C1 0.036(3) 0.028(3) 0.0224(18) -0.003(2) 0.012(2) -0.002(2)
C2 0.032(3) 0.028(3) 0.0168(17) -0.0026(19) 0.007(2) 0.000(2)
C3 0.024(3) 0.029(3) 0.031(2) 0.002(2) 0.008(2) -0.001(2)
C4 0.030(3) 0.033(3) 0.031(2) -0.002(2) 0.014(2) -0.006(2)
C5 0.030(3) 0.031(3) 0.031(2) 0.000(2) 0.012(3) 0.010(2)
C6 0.034(3) 0.022(3) 0.031(2) 0.003(2) 0.011(3) 0.011(2)
C7 0.038(3) 0.040(3) 0.0240(19) 0.001(2) 0.013(3) -0.002(3)
C8 0.039(3) 0.044(4) 0.022(2) 0.005(2) 0.008(3) -0.002(3)
C9 0.042(4) 0.048(4) 0.036(2) 0.015(3) 0.011(3) 0.002(3)
C10 0.037(4) 0.038(3) 0.044(3) 0.012(3) 0.016(3) 0.014(3)
C11 0.036(3) 0.028(3) 0.033(2) 0.007(2) 0.015(3) 0.008(2)
C12 0.033(4) 0.046(3) 0.034(2) 0.003(2) 0.012(3) 0.003(3)
C13 0.022(4) 0.052(4) 0.046(3) 0.004(3) 0.003(3) 0.006(3)
C14 0.035(4) 0.034(3) 0.073(4) -0.004(3) 0.032(4) 0.002(3)
C15 0.040(4) 0.038(3) 0.050(3) -0.007(3) 0.030(3) -0.005(3)
C16 0.034(3) 0.029(3) 0.031(2) -0.007(2) 0.018(3) -0.003(2)
C17 0.031(3) 0.040(3) 0.0197(18) -0.001(2) 0.008(2) -0.002(2)
C18 0.040(3) 0.049(4) 0.025(2) -0.005(2) 0.011(3) -0.003(3)
C19 0.049(4) 0.046(4) 0.036(2) -0.009(3) 0.015(3) -0.007(3)
C20 0.040(4) 0.037(4) 0.033(2) -0.001(2) 0.010(3) -0.009(3)
C21 0.033(3) 0.037(3) 0.027(2) -0.004(2) 0.013(3) -0.008(2)
C1S 0.060(4) 0.049(4) 0.070(4) -0.003(3) 0.043(4) -0.003(3)
O1S 0.055(3) 0.064(3) 0.0321(17) -0.0056(19) 0.001(2) -0.013(3)
O2S 0.033(3) 0.055(3) 0.046(2) -0.0077(19) 0.012(2) -0.004(2)
N1S 0.040(3) 0.035(3) 0.035(2) 0.000(2) 0.013(3) -0.002(2)

loop_
_atom_type_symbol
_atom_type_description
_atom_type_scat_dispersion_real
_atom_type_scat_dispersion_imag
_atom_type_scat_source
C C 0.0033 0.0016 'International Tables Vol C Tables 4.2.6.8 and 6.1.1.4'
H H 0.0000 0.0000 'International Tables Vol C Tables 4.2.6.8 and 6.1.1.4'
N N 0.0061 0.0033 'International Tables Vol C Tables 4.2.6.8 and 6.1.1.4'
F F 0.0171 0.0103 'International Tables Vol C Tables 4.2.6.8 and 6.1.1.4'
P P 0.1023 0.0942 'International Tables Vol C Tables 4.2.6.8 and 6.1.1.4'
S S 0.1246 0.1234 'International Tables Vol C Tables 4.2.6.8 and 6.1.1.4'
Ru Ru -1.2594 0.8363 'International Tables Vol C Tables 4.2.6.8 and 6.1.1.4'
O O 0.0106 0.0060 'International Tables Vol C Tables 4.2.6.8 and 6.1.1.4'

loop_
_geom_angle_atom_site_label_1
_geom_angle_atom_site_label_2
_geom_angle_atom_site_label_3
_geom_angle
_geom_angle_site_symmetry_1
_geom_angle_site_symmetry_3
_geom_angle_publ_flag
N2 Ru1 N3 84.92(13) . . ?
N2 Ru1 N1 87.99(13) . . ?
N3 Ru1 N1 95.70(14) . . ?
N2 Ru1 S1 93.36(10) . . ?
N3 Ru1 S1 89.22(10) . . ?
N1 Ru1 S1 175.00(11) . . ?
N2 Ru1 S3 175.62(10) . . ?
N3 Ru1 S3 90.90(9) . . ?
N1 Ru1 S3 91.13(9) . . ?
S1 Ru1 S3 87.88(4) . . ?
N2 Ru1 S2 96.73(11) . . ?
N3 Ru1 S2 176.40(11) . . ?
N1 Ru1 S2 87.57(11) . . ?
S1 Ru1 S2 87.49(4) . . ?
S3 Ru1 S2 87.52(4) . . ?
C6 S1 C1 100.6(2) . . ?
C6 S1 Ru1 102.12(14) . . ?
C1 S1 Ru1 106.80(14) . . ?
C2 S2 C3 99.0(2) . . ?
C2 S2 Ru1 104.98(15) . . ?
C3 S2 Ru1 106.08(14) . . ?
C4 S3 C5 101.9(2) . . ?
C4 S3 Ru1 104.31(14) . . ?
C5 S3 Ru1 106.16(12) . . ?
F1A P1 F2 96.3(6) . . ?
F1A P1 F4B 154.4(7) . . ?
F2 P1 F4B 107.9(7) . . ?
F1A P1 F1B 27.3(7) . . ?
F2 P1 F1B 72.6(7) . . ?
F4B P1 F1B 174.9(7) . . ?
F1A P1 F5A 96.0(9) . . ?
F2 P1 F5A 163.0(9) . . ?
F4B P1 F5A 58.7(7) . . ?
F1B P1 F5A 121.8(8) . . ?
F1A P1 F5B 64.2(7) . . ?
F2 P1 F5B 160.0(6) . . ?
F4B P1 F5B 92.1(6) . . ?
F1B P1 F5B 87.4(6) . . ?
F5A P1 F5B 35.5(6) . . ?
F1A P1 F4A 167.5(8) . . ?
F2 P1 F4A 71.3(7) . . ?
F4B P1 F4A 38.0(6) . . ?
F1B P1 F4A 140.8(8) . . ?
F5A P1 F4A 96.5(9) . . ?
F5B P1 F4A 128.0(7) . . ?
F1A P1 F6 95.1(4) . . ?
F2 P1 F6 95.3(3) . . ?
F4B P1 F6 90.9(4) . . ?
F1B P1 F6 84.0(6) . . ?
F5A P1 F6 95.2(6) . . ?
F5B P1 F6 82.9(4) . . ?
F4A P1 F6 84.6(7) . . ?
F1A P1 F3 83.8(5) . . ?
F2 P1 F3 85.8(2) . . ?
F4B P1 F3 89.7(4) . . ?
F1B P1 F3 95.4(6) . . ?
F5A P1 F3 84.0(6) . . ?
F5B P1 F3 95.7(4) . . ?
F4A P1 F3 96.7(7) . . ?
F6 P1 F3 178.5(2) . . ?
F11 P2 F10 90.27(18) . . ?
F11 P2 F7 90.22(19) . . ?
F10 P2 F7 179.1(2) . . ?
F11 P2 F8 178.9(2) . . ?
F10 P2 F8 90.24(18) . . ?
F7 P2 F8 89.26(19) . . ?
F11 P2 F12 91.23(18) . . ?
F10 P2 F12 89.2(2) . . ?
F7 P2 F12 91.6(2) . . ?
F8 P2 F12 89.79(17) . . ?
F11 P2 F9 89.74(18) . . ?
F10 P2 F9 90.62(18) . . ?
F7 P2 F9 88.6(2) . . ?
F8 P2 F9 89.24(17) . . ?
F12 P2 F9 179.02(16) . . ?
C7 N1 C11 115.7(4) . . ?
C7 N1 Ru1 123.8(3) . . ?
C11 N1 Ru1 120.1(2) . . ?
C16 N2 C12 116.5(3) . . ?
C16 N2 Ru1 123.8(3) . . ?
C12 N2 Ru1 119.7(2) . . ?
C17 N3 C21 116.3(4) . . ?
C17 N3 Ru1 124.0(3) . . ?
C21 N3 Ru1 119.5(3) . . ?
C2 C1 S1 112.4(3) . . ?
C1 C2 S2 113.8(2) . . ?
C4 C3 S2 111.7(3) . . ?
C3 C4 S3 113.0(3) . . ?
C6 C5 S3 110.0(3) . . ?
C5 C6 S1 112.4(3) . . ?
N1 C7 C8 122.9(4) . . ?
C7 C8 C9 120.9(4) . . ?
C8 C9 C10 116.9(4) . . ?
C11 C10 C9 120.1(4) . . ?
C10 C11 N1 123.6(3) . . ?
N2 C12 C13 123.7(4) . . ?
C14 C13 C12 118.9(5) . . ?
C15 C14 C13 118.0(4) . . ?
C14 C15 C16 120.6(4) . . ?
N2 C16 C15 122.2(5) . . ?
N3 C17 C18 123.2(4) . . ?
C17 C18 C19 120.0(4) . . ?
C18 C19 C20 117.2(5) . . ?
C21 C20 C19 119.9(4) . . ?
C20 C21 N3 123.3(4) . . ?
O1S N1S O2S 123.5(4) . . ?
O1S N1S C1S 118.5(5) . . ?
O2S N1S C1S 118.0(4) . . ?

loop_
_geom_bond_atom_site_label_1
_geom_bond_atom_site_label_2
_geom_bond_distance
_geom_bond_site_symmetry_2
_geom_bond_publ_flag
Ru1 N2 2.145(3) . ?
Ru1 N3 2.149(4) . ?
Ru1 N1 2.150(4) . ?
Ru1 S1 2.3053(11) . ?
Ru1 S3 2.3056(10) . ?
Ru1 S2 2.3132(12) . ?
S1 C6 1.828(4) . ?
S1 C1 1.850(4) . ?
S2 C2 1.829(4) . ?
S2 C3 1.857(4) . ?
S3 C4 1.799(5) . ?
S3 C5 1.838(5) . ?
P1 F1A 1.568(3) . ?
P1 F2 1.568(3) . ?
P1 F4B 1.570(3) . ?
P1 F1B 1.571(3) . ?
P1 F5A 1.571(3) . ?
P1 F5B 1.571(3) . ?
P1 F4A 1.572(3) . ?
P1 F6 1.573(2) . ?
P1 F3 1.578(2) . ?
P2 F11 1.5885(19) . ?
P2 F10 1.591(2) . ?
P2 F7 1.593(2) . ?
P2 F8 1.5960(19) . ?
P2 F12 1.597(2) . ?
P2 F9 1.598(2) . ?
N1 C7 1.354(4) . ?
N1 C11 1.367(5) . ?
N2 C16 1.339(4) . ?
N2 C12 1.346(7) . ?
N3 C17 1.343(4) . ?
N3 C21 1.366(5) . ?
C1 C2 1.500(6) . ?
C3 C4 1.527(5) . ?
C5 C6 1.518(6) . ?
C7 C8 1.374(7) . ?
C8 C9 1.374(7) . ?
C9 C10 1.390(5) . ?
C10 C11 1.359(7) . ?
C12 C13 1.393(7) . ?
C13 C14 1.376(6) . ?
C14 C15 1.357(8) . ?
C15 C16 1.401(6) . ?
C17 C18 1.361(7) . ?
C18 C19 1.382(7) . ?
C19 C20 1.392(5) . ?
C20 C21 1.344(7) . ?
C1S N1S 1.477(5) . ?
O1S N1S 1.210(6) . ?
O2S N1S 1.213(5) . ?

loop_
_geom_torsion_atom_site_label_1
_geom_torsion_atom_site_label_2
_geom_torsion_atom_site_label_3
_geom_torsion_atom_site_label_4
_geom_torsion
_geom_torsion_site_symmetry_1
_geom_torsion_site_symmetry_2
_geom_torsion_site_symmetry_3
_geom_torsion_site_symmetry_4
_geom_torsion_publ_flag
N2 Ru1 S1 C6 154.9(2) . . . . ?
N3 Ru1 S1 C6 70.03(19) . . . . ?
N1 Ru1 S1 C6 -99.5(10) . . . . ?
S3 Ru1 S1 C6 -20.89(17) . . . . ?
S2 Ru1 S1 C6 -108.50(17) . . . . ?
N2 Ru1 S1 C1 -99.98(17) . . . . ?
N3 Ru1 S1 C1 175.16(16) . . . . ?
N1 Ru1 S1 C1 5.6(10) . . . . ?
S3 Ru1 S1 C1 84.24(14) . . . . ?
S2 Ru1 S1 C1 -3.37(14) . . . . ?
N2 Ru1 S2 C2 77.63(17) . . . . ?
N3 Ru1 S2 C2 -39.4(13) . . . . ?
N1 Ru1 S2 C2 165.32(17) . . . . ?
S1 Ru1 S2 C2 -15.46(15) . . . . ?
S3 Ru1 S2 C2 -103.45(15) . . . . ?
N2 Ru1 S2 C3 -178.15(18) . . . . ?
N3 Ru1 S2 C3 64.8(13) . . . . ?
N1 Ru1 S2 C3 -90.45(18) . . . . ?
S1 Ru1 S2 C3 88.77(15) . . . . ?
S3 Ru1 S2 C3 0.78(16) . . . . ?
N2 Ru1 S3 C4 144.9(14) . . . . ?
N3 Ru1 S3 C4 162.19(18) . . . . ?
N1 Ru1 S3 C4 66.48(18) . . . . ?
S1 Ru1 S3 C4 -108.62(15) . . . . ?
S2 Ru1 S3 C4 -21.04(15) . . . . ?
N2 Ru1 S3 C5 -107.9(14) . . . . ?
N3 Ru1 S3 C5 -90.57(19) . . . . ?
N1 Ru1 S3 C5 173.72(19) . . . . ?
S1 Ru1 S3 C5 -1.38(17) . . . . ?
S2 Ru1 S3 C5 86.19(17) . . . . ?
N2 Ru1 N1 C7 -148.5(4) . . . . ?
N3 Ru1 N1 C7 -63.8(4) . . . . ?
S1 Ru1 N1 C7 105.7(10) . . . . ?
S3 Ru1 N1 C7 27.2(3) . . . . ?
S2 Ru1 N1 C7 114.6(3) . . . . ?
N2 Ru1 N1 C11 39.6(4) . . . . ?
N3 Ru1 N1 C11 124.2(4) . . . . ?
S1 Ru1 N1 C11 -66.3(12) . . . . ?
S3 Ru1 N1 C11 -144.7(4) . . . . ?
S2 Ru1 N1 C11 -57.3(4) . . . . ?
N3 Ru1 N2 C16 128.1(3) . . . . ?
N1 Ru1 N2 C16 -136.0(3) . . . . ?
S1 Ru1 N2 C16 39.2(3) . . . . ?
S3 Ru1 N2 C16 145.5(12) . . . . ?
S2 Ru1 N2 C16 -48.7(3) . . . . ?
N3 Ru1 N2 C12 -51.5(4) . . . . ?
N1 Ru1 N2 C12 44.4(4) . . . . ?
S1 Ru1 N2 C12 -140.4(4) . . . . ?
S3 Ru1 N2 C12 -34.1(16) . . . . ?
S2 Ru1 N2 C12 131.7(4) . . . . ?
N2 Ru1 N3 C17 136.1(4) . . . . ?
N1 Ru1 N3 C17 48.6(4) . . . . ?
S1 Ru1 N3 C17 -130.5(3) . . . . ?
S3 Ru1 N3 C17 -42.6(3) . . . . ?
S2 Ru1 N3 C17 -106.5(12) . . . . ?
N2 Ru1 N3 C21 -48.7(4) . . . . ?
N1 Ru1 N3 C21 -136.2(4) . . . . ?
S1 Ru1 N3 C21 44.7(3) . . . . ?
S3 Ru1 N3 C21 132.6(3) . . . . ?
S2 Ru1 N3 C21 68.7(14) . . . . ?
C6 S1 C1 C2 133.2(3) . . . . ?
Ru1 S1 C1 C2 27.0(3) . . . . ?
S1 C1 C2 S2 -42.9(4) . . . . ?
C3 S2 C2 C1 -71.9(4) . . . . ?
Ru1 S2 C2 C1 37.5(3) . . . . ?
C2 S2 C3 C4 133.1(3) . . . . ?
Ru1 S2 C3 C4 24.5(3) . . . . ?
S2 C3 C4 S3 -45.3(4) . . . . ?
C5 S3 C4 C3 -67.1(4) . . . . ?
Ru1 S3 C4 C3 43.3(3) . . . . ?
C4 S3 C5 C6 138.3(3) . . . . ?
Ru1 S3 C5 C6 29.4(3) . . . . ?
S3 C5 C6 S1 -51.0(4) . . . . ?
C1 S1 C6 C5 -63.3(4) . . . . ?
Ru1 S1 C6 C5 46.6(4) . . . . ?
C11 N1 C7 C8 -1.5(7) . . . . ?
Ru1 N1 C7 C8 -173.7(4) . . . . ?
N1 C7 C8 C9 1.0(8) . . . . ?
C7 C8 C9 C10 -0.7(8) . . . . ?
C8 C9 C10 C11 1.0(8) . . . . ?
C9 C10 C11 N1 -1.6(8) . . . . ?
C7 N1 C11 C10 1.8(7) . . . . ?
Ru1 N1 C11 C10 174.4(4) . . . . ?
C16 N2 C12 C13 0.0(8) . . . . ?
Ru1 N2 C12 C13 179.6(4) . . . . ?
N2 C12 C13 C14 0.6(9) . . . . ?
C12 C13 C14 C15 -1.4(8) . . . . ?
C13 C14 C15 C16 1.8(8) . . . . ?
C12 N2 C16 C15 0.4(7) . . . . ?
Ru1 N2 C16 C15 -179.2(4) . . . . ?
C14 C15 C16 N2 -1.3(8) . . . . ?
C21 N3 C17 C18 0.7(7) . . . . ?
Ru1 N3 C17 C18 176.0(4) . . . . ?
N3 C17 C18 C19 -0.6(8) . . . . ?
C17 C18 C19 C20 0.0(8) . . . . ?
C18 C19 C20 C21 0.4(8) . . . . ?
C19 C20 C21 N3 -0.3(8) . . . . ?
C17 N3 C21 C20 -0.3(7) . . . . ?
Ru1 N3 C21 C20 -175.8(4) . . . . ?
